data_7102560
loop_
_publ_author_name
'Trask, Andrew V'
'Motherwell, W D Samuel'
'Jones, William'

_publ_section_title
;
 Solvent-drop grinding: green polymorph control of cocrystallisation.
;
_journal_issue 7
_journal_name_full 'Chemical communications (Cambridge, England)'
_journal_page_first 890
_journal_page_last 891
_journal_paper_doi 10.1039/b400978a
_journal_year 2004
_chemical_formula_moiety 'C8 H10 N4 O2,C5 H8 O4'
_chemical_formula_sum 'C13 H18 N4 O6'
_chemical_formula_weight 326.31
_chemical_name_systematic
;
?
;
_space_group_IT_number 2
_symmetry_cell_setting triclinic
_symmetry_space_group_name_Hall '-P 1'
_symmetry_space_group_name_H-M 'P -1'
_atom_sites_solution_hydrogens geom
_atom_sites_solution_primary direct
_atom_sites_solution_secondary difmap
_audit_creation_method SHELXL-97
_cell_angle_alpha 68.955(4)
_cell_angle_beta 78.559(4)
_cell_angle_gamma 74.236(4)
_cell_formula_units_Z 2
_cell_length_a 8.3212(8)
_cell_length_b 8.6667(8)
_cell_length_c 11.3636(12)
_cell_measurement_reflns_used 16876
_cell_measurement_temperature 180(2)
_cell_measurement_theta_max 27.48
_cell_measurement_theta_min 1.02
_cell_volume 731.43(12)
_computing_cell_refinement 'HKL Scalepack (Otwinowski & Minor 1997)'
_computing_data_collection 'Collect (Nonius B.V. 1998)'
_computing_data_reduction
;
HKL Denzo and Scalepack (Otwinowski & Minor 1997)
;
_computing_publication_material 'SHELXL-97 (Sheldrick 1997)'
_computing_structure_refinement 'SHELXL-97 (Sheldrick 1997)'
_computing_structure_solution 'SIR-92 (Altomare et al. 1994)'
_diffrn_ambient_temperature 180(2)
_diffrn_measured_fraction_theta_full 0.921
_diffrn_measured_fraction_theta_max 0.921
_diffrn_measurement_device_type 'Nonius Kappa CCD'
_diffrn_measurement_method 'Thin slice \w and \f scans'
_diffrn_radiation_source 'fine-focus sealed tube'
_diffrn_radiation_type MoK\a
_diffrn_radiation_wavelength 0.71073
_diffrn_reflns_av_R_equivalents 0.0442
_diffrn_reflns_av_sigmaI/netI 0.0634
_diffrn_reflns_limit_h_max 10
_diffrn_reflns_limit_h_min -10
_diffrn_reflns_limit_k_max 11
_diffrn_reflns_limit_k_min -11
_diffrn_reflns_limit_l_max 14
_diffrn_reflns_limit_l_min -11
_diffrn_reflns_number 5689
_diffrn_reflns_theta_full 27.47
_diffrn_reflns_theta_max 27.47
_diffrn_reflns_theta_min 3.69
_exptl_absorpt_coefficient_mu 0.119
_exptl_absorpt_correction_T_max 0.982
_exptl_absorpt_correction_T_min 0.743
_exptl_absorpt_correction_type multi-scan
_exptl_absorpt_process_details
;
multi-scan from symmetry-related measurements
Sortav (Blessing 1995)
;
_exptl_crystal_colour colourless
_exptl_crystal_density_diffrn 1.482
_exptl_crystal_density_method 'not measured'
_exptl_crystal_F_000 344
_exptl_crystal_size_max 0.35
_exptl_crystal_size_mid 0.23
_exptl_crystal_size_min 0.21
_refine_diff_density_max 0.356
_refine_diff_density_min -0.360
_refine_diff_density_rms 0.111
_refine_ls_extinction_method none
_refine_ls_goodness_of_fit_ref 1.056
_refine_ls_hydrogen_treatment mixed
_refine_ls_matrix_type full
_refine_ls_number_parameters 217
_refine_ls_number_reflns 3094
_refine_ls_number_restraints 0
_refine_ls_restrained_S_all 1.056
_refine_ls_R_factor_all 0.0815
_refine_ls_R_factor_gt 0.0572
_refine_ls_shift/su_max 0.011
_refine_ls_shift/su_mean 0.000
_refine_ls_structure_factor_coef Fsqd
_refine_ls_weighting_details 'calc w==1/[\s^2^(Fo^2^)+(0.1038P)^2^+0.0855P] where P==(Fo^2^+2Fc^2^)/3'
_refine_ls_weighting_scheme calc
_refine_ls_wR_factor_gt 0.1569
_refine_ls_wR_factor_ref 0.1771
_reflns_number_gt 2262
_reflns_number_total 3094
_reflns_threshold_expression >2sigma(I)
_cod_data_source_file b400978a.txt
_cod_data_source_block wj0315
_cod_depositor_comments
;
The following automatic conversions were performed:
'_symmetry_cell_setting' value 'Triclinic' changed to 'triclinic'
according to '/home/saulius/struct/CIF-dictionaries/cif_core.dic'
dictionary named 'cif_core.dic' version 2.4.1 from 2010-06-29.

Automatic conversion script
Id: cif_fix_enum 1527 2010-12-29 10:47:43Z saulius 
;
_cod_original_sg_symbol_H-M P-1
_cod_database_code 7102560

loop_
_symmetry_equiv_pos_as_xyz
'x, y, z'
'-x, -y, -z'

loop_
_atom_site_label
_atom_site_type_symbol
_atom_site_fract_x
_atom_site_fract_y
_atom_site_fract_z
_atom_site_U_iso_or_equiv
_atom_site_adp_type
_atom_site_occupancy
_atom_site_symmetry_multiplicity
_atom_site_calc_flag
_atom_site_refinement_flags
O1 O 0.4406(2) 0.19460(19) 0.35801(15) 0.0366(4) Uani 1 1 d .
O2 O 0.5148(2) 0.7377(2) 0.24219(15) 0.0408(4) Uani 1 1 d .
N1 N 0.1909(2) 0.2766(2) 0.57794(16) 0.0296(4) Uani 1 1 d .
N2 N 0.3295(2) 0.6547(2) 0.41596(17) 0.0309(4) Uani 1 1 d .
N3 N 0.1356(2) 0.5346(2) 0.59654(16) 0.0304(4) Uani 1 1 d .
N4 N 0.4793(2) 0.4663(2) 0.30269(16) 0.0315(4) Uani 1 1 d .
C1 C 0.2896(3) 0.3706(3) 0.48025(19) 0.0278(5) Uani 1 1 d .
C2 C 0.4449(3) 0.6274(3) 0.3153(2) 0.0312(5) Uani 1 1 d .
C3 C 0.2528(3) 0.5272(3) 0.49523(19) 0.0280(5) Uani 1 1 d .
C4 C 0.4051(3) 0.3289(3) 0.37999(19) 0.0301(5) Uani 1 1 d .
C5 C 0.6012(3) 0.4398(3) 0.1947(2) 0.0401(6) Uani 1 1 d .
H5A H 0.7110 0.4518 0.2047 0.060 Uiso 1 1 calc R
H5B H 0.5627 0.5241 0.1156 0.060 Uiso 1 1 calc R
H5C H 0.6109 0.3258 0.1921 0.060 Uiso 1 1 calc R
C6 C 0.2866(3) 0.8206(3) 0.4331(2) 0.0347(5) Uani 1 1 d .
H6A H 0.3840 0.8731 0.4024 0.052 Uiso 1 1 calc R
H6B H 0.2544 0.8074 0.5234 0.052 Uiso 1 1 calc R
H6C H 0.1925 0.8928 0.3851 0.052 Uiso 1 1 calc R
C7 C 0.1858(3) 0.0997(3) 0.6046(2) 0.0375(5) Uani 1 1 d .
H7A H 0.1057 0.0652 0.6796 0.056 Uiso 1 1 calc R
H7B H 0.2978 0.0277 0.6205 0.056 Uiso 1 1 calc R
H7C H 0.1505 0.0878 0.5316 0.056 Uiso 1 1 calc R
C8 C 0.1021(3) 0.3798(3) 0.6431(2) 0.0310(5) Uani 1 1 d .
H8 H 0.0232 0.3466 0.7150 0.037 Uiso 1 1 calc R
O3 O 0.0515(2) 0.2440(2) 0.28304(16) 0.0391(4) Uani 1 1 d .
H3 H -0.012(4) 0.319(4) 0.323(3) 0.047 Uiso 1 1 d .
O4 O 0.1661(2) 0.4622(2) 0.16323(16) 0.0414(4) Uani 1 1 d .
O5 O 0.1267(2) -0.1457(2) 0.16333(16) 0.0423(4) Uani 1 1 d .
O6 O 0.2850(2) -0.2532(2) 0.01584(15) 0.0404(4) Uani 1 1 d .
H6 H 0.255(4) -0.340(4) 0.056(3) 0.049 Uiso 1 1 d .
C9 C 0.1590(3) 0.3145(3) 0.1895(2) 0.0318(5) Uani 1 1 d .
C10 C 0.2623(3) 0.1974(3) 0.1191(2) 0.0333(5) Uani 1 1 d .
H10A H 0.2967 0.0828 0.1802 0.040 Uiso 1 1 calc R
H10B H 0.3652 0.2381 0.0743 0.040 Uiso 1 1 calc R
C11 C 0.1621(3) 0.1882(3) 0.0225(2) 0.0352(5) Uani 1 1 d .
H11A H 0.0476 0.1756 0.0633 0.042 Uiso 1 1 calc R
H11B H 0.1513 0.2957 -0.0494 0.042 Uiso 1 1 calc R
C12 C 0.2448(3) 0.0416(3) -0.0280(2) 0.0349(5) Uani 1 1 d .
H12A H 0.2023 0.0648 -0.1095 0.042 Uiso 1 1 calc R
H12B H 0.3675 0.0345 -0.0452 0.042 Uiso 1 1 calc R
C13 C 0.2131(3) -0.1254(3) 0.0613(2) 0.0321(5) Uani 1 1 d .

loop_
_atom_site_aniso_label
_atom_site_aniso_U_11
_atom_site_aniso_U_22
_atom_site_aniso_U_33
_atom_site_aniso_U_23
_atom_site_aniso_U_13
_atom_site_aniso_U_12
O1 0.0418(9) 0.0320(8) 0.0381(9) -0.0196(7) 0.0024(7) -0.0054(7)
O2 0.0470(10) 0.0376(9) 0.0378(9) -0.0112(7) 0.0052(7) -0.0176(8)
N1 0.0325(10) 0.0279(9) 0.0301(9) -0.0130(7) 0.0017(7) -0.0082(7)
N2 0.0342(10) 0.0281(9) 0.0316(9) -0.0142(7) 0.0031(7) -0.0078(8)
N3 0.0338(10) 0.0297(9) 0.0284(9) -0.0135(7) 0.0031(8) -0.0074(8)
N4 0.0339(10) 0.0335(10) 0.0282(9) -0.0143(7) 0.0035(7) -0.0082(8)
C1 0.0277(10) 0.0294(10) 0.0279(10) -0.0123(8) -0.0005(8) -0.0066(8)
C2 0.0311(11) 0.0348(11) 0.0291(11) -0.0122(9) -0.0002(9) -0.0091(9)
C3 0.0312(11) 0.0277(10) 0.0272(10) -0.0125(8) -0.0010(8) -0.0066(8)
C4 0.0325(11) 0.0309(11) 0.0291(10) -0.0138(9) -0.0032(9) -0.0052(9)
C5 0.0430(13) 0.0480(14) 0.0300(11) -0.0198(10) 0.0095(10) -0.0109(11)
C6 0.0439(13) 0.0254(10) 0.0374(12) -0.0145(9) -0.0011(10) -0.0081(9)
C7 0.0448(13) 0.0282(11) 0.0401(12) -0.0140(9) 0.0050(10) -0.0120(10)
C8 0.0326(11) 0.0315(10) 0.0295(11) -0.0139(9) 0.0021(9) -0.0063(9)
O3 0.0427(10) 0.0322(8) 0.0435(9) -0.0195(7) 0.0097(7) -0.0108(7)
O4 0.0509(10) 0.0282(8) 0.0449(10) -0.0146(7) 0.0044(8) -0.0117(7)
O5 0.0508(10) 0.0390(9) 0.0390(9) -0.0193(7) 0.0135(8) -0.0169(8)
O6 0.0498(10) 0.0350(9) 0.0393(9) -0.0195(7) 0.0100(8) -0.0143(8)
C9 0.0344(11) 0.0288(10) 0.0334(11) -0.0105(9) -0.0029(9) -0.0086(9)
C10 0.0351(12) 0.0302(11) 0.0337(11) -0.0122(9) 0.0026(9) -0.0081(9)
C11 0.0428(13) 0.0310(11) 0.0325(11) -0.0121(9) -0.0049(10) -0.0065(10)
C12 0.0425(13) 0.0365(12) 0.0288(11) -0.0143(9) 0.0009(9) -0.0119(10)
C13 0.0313(11) 0.0367(12) 0.0333(11) -0.0185(9) 0.0006(9) -0.0088(9)

loop_
_atom_type_symbol
_atom_type_description
_atom_type_scat_dispersion_real
_atom_type_scat_dispersion_imag
_atom_type_scat_source
C C 0.0033 0.0016 'International Tables Vol C Tables 4.2.6.8 and 6.1.1.4'
H H 0.0000 0.0000 'International Tables Vol C Tables 4.2.6.8 and 6.1.1.4'
N N 0.0061 0.0033 'International Tables Vol C Tables 4.2.6.8 and 6.1.1.4'
O O 0.0106 0.0060 'International Tables Vol C Tables 4.2.6.8 and 6.1.1.4'

loop_
_geom_angle_atom_site_label_1
_geom_angle_atom_site_label_2
_geom_angle_atom_site_label_3
_geom_angle
C8 N1 C1 106.31(17)
C8 N1 C7 126.97(18)
C1 N1 C7 126.72(18)
C3 N2 C2 119.51(17)
C3 N2 C6 120.94(17)
C2 N2 C6 119.52(18)
C8 N3 C3 103.83(16)
C2 N4 C4 126.87(17)
C2 N4 C5 116.27(18)
C4 N4 C5 116.82(17)
C3 C1 N1 105.35(17)
C3 C1 C4 123.20(19)
N1 C1 C4 131.44(18)
O2 C2 N2 121.6(2)
O2 C2 N4 121.5(2)
N2 C2 N4 116.92(18)
N3 C3 N2 126.61(18)
N3 C3 C1 111.32(18)
N2 C3 C1 122.07(19)
O1 C4 N4 121.53(19)
O1 C4 C1 127.1(2)
N4 C4 C1 111.37(17)
N4 C5 H5A 109.5
N4 C5 H5B 109.5
H5A C5 H5B 109.5
N4 C5 H5C 109.5
H5A C5 H5C 109.5
H5B C5 H5C 109.5
N2 C6 H6A 109.5
N2 C6 H6B 109.5
H6A C6 H6B 109.5
N2 C6 H6C 109.5
H6A C6 H6C 109.5
H6B C6 H6C 109.5
N1 C7 H7A 109.5
N1 C7 H7B 109.5
H7A C7 H7B 109.5
N1 C7 H7C 109.5
H7A C7 H7C 109.5
H7B C7 H7C 109.5
N1 C8 N3 113.19(18)
N1 C8 H8 123.4
N3 C8 H8 123.4
C9 O3 H3 111.4(17)
C13 O6 H6 114(2)
O4 C9 O3 121.9(2)
O4 C9 C10 124.9(2)
O3 C9 C10 113.24(18)
C9 C10 C11 110.91(19)
C9 C10 H10A 109.5
C11 C10 H10A 109.5
C9 C10 H10B 109.5
C11 C10 H10B 109.5
H10A C10 H10B 108.0
C12 C11 C10 112.5(2)
C12 C11 H11A 109.1
C10 C11 H11A 109.1
C12 C11 H11B 109.1
C10 C11 H11B 109.1
H11A C11 H11B 107.8
C13 C12 C11 113.28(18)
C13 C12 H12A 108.9
C11 C12 H12A 108.9
C13 C12 H12B 108.9
C11 C12 H12B 108.9
H12A C12 H12B 107.7
O5 C13 O6 122.1(2)
O5 C13 C12 125.0(2)
O6 C13 C12 112.90(18)

loop_
_geom_bond_atom_site_label_1
_geom_bond_atom_site_label_2
_geom_bond_distance
O1 C4 1.224(3)
O2 C2 1.217(3)
N1 C8 1.339(3)
N1 C1 1.386(3)
N1 C7 1.463(3)
N2 C3 1.371(3)
N2 C2 1.386(3)
N2 C6 1.459(3)
N3 C8 1.339(3)
N3 C3 1.362(3)
N4 C2 1.401(3)
N4 C4 1.416(3)
N4 C5 1.472(3)
C1 C3 1.373(3)
C1 C4 1.423(3)
C5 H5A 0.9800
C5 H5B 0.9800
C5 H5C 0.9800
C6 H6A 0.9800
C6 H6B 0.9800
C6 H6C 0.9800
C7 H7A 0.9800
C7 H7B 0.9800
C7 H7C 0.9800
C8 H8 0.9500
O3 C9 1.325(3)
O3 H3 0.92(3)
O4 C9 1.221(3)
O5 C13 1.218(3)
O6 C13 1.335(3)
O6 H6 0.81(3)
C9 C10 1.498(3)
C10 C11 1.539(3)
C10 H10A 0.9900
C10 H10B 0.9900
C11 C12 1.519(3)
C11 H11A 0.9900
C11 H11B 0.9900
C12 C13 1.497(3)
C12 H12A 0.9900
C12 H12B 0.9900

loop_
_geom_torsion_atom_site_label_1
_geom_torsion_atom_site_label_2
_geom_torsion_atom_site_label_3
_geom_torsion_atom_site_label_4
_geom_torsion
C8 N1 C1 C3 0.6(2)
C7 N1 C1 C3 -179.1(2)
C8 N1 C1 C4 -178.2(2)
C7 N1 C1 C4 2.0(4)
C3 N2 C2 O2 179.4(2)
C6 N2 C2 O2 1.8(3)
C3 N2 C2 N4 -1.5(3)
C6 N2 C2 N4 -179.12(18)
C4 N4 C2 O2 -179.0(2)
C5 N4 C2 O2 -1.4(3)
C4 N4 C2 N2 1.9(3)
C5 N4 C2 N2 179.5(2)
C8 N3 C3 N2 -179.3(2)
C8 N3 C3 C1 0.2(2)
C2 N2 C3 N3 -179.0(2)
C6 N2 C3 N3 -1.4(3)
C2 N2 C3 C1 1.6(3)
C6 N2 C3 C1 179.3(2)
N1 C1 C3 N3 -0.5(2)
C4 C1 C3 N3 178.5(2)
N1 C1 C3 N2 179.0(2)
C4 C1 C3 N2 -2.1(3)
C2 N4 C4 O1 177.6(2)
C5 N4 C4 O1 0.0(3)
C2 N4 C4 C1 -2.1(3)
C5 N4 C4 C1 -179.7(2)
C3 C1 C4 O1 -177.6(2)
N1 C1 C4 O1 1.1(4)
C3 C1 C4 N4 2.1(3)
N1 C1 C4 N4 -179.2(2)
C1 N1 C8 N3 -0.6(2)
C7 N1 C8 N3 179.2(2)
C3 N3 C8 N1 0.3(2)
O4 C9 C10 C11 -97.6(3)
O3 C9 C10 C11 80.1(2)
C9 C10 C11 C12 -166.37(18)
C10 C11 C12 C13 79.3(2)
C11 C12 C13 O5 1.9(3)
C11 C12 C13 O6 179.52(19)

loop_
_cod_related_entry_id
_cod_related_entry_database
_cod_related_entry_code
1 ChemSpider 30653021
